data_4119803
loop_
_publ_author_name
'Henning Arp'
'Christoph Marschner'
'Judith Baumgartner'
'Patrick Zark'
'Thomas M\"uller'

_publ_section_title
;
 Coordination Chemistry of Disilylated Stannylenes with Group 10 d10
 Transition Metals: Silastannene vs Stannylene Complexation
;
_journal_name_full 'Journal of the American Chemical Society'
_journal_page_first 7949
_journal_page_last 7959
_journal_paper_doi 10.1021/ja401548d
_journal_volume 135
_journal_year 2013
_chemical_formula_sum 'C42 H72 P2 Pd Si8 Sn'
_chemical_formula_weight 1088.75
_chemical_name_systematic
;
 ?
;
_space_group_IT_number 2
_symmetry_cell_setting triclinic
_symmetry_space_group_name_Hall '-P 1'
_symmetry_space_group_name_H-M 'P -1'
_atom_sites_solution_hydrogens geom
_atom_sites_solution_primary direct
_atom_sites_solution_secondary difmap
_audit_creation_method SHELXL-97
_cell_angle_alpha 71.61(3)
_cell_angle_beta 74.94(3)
_cell_angle_gamma 87.72(3)
_cell_formula_units_Z 2
_cell_length_a 12.226(2)
_cell_length_b 13.613(3)
_cell_length_c 20.105(4)
_cell_measurement_reflns_used 4133
_cell_measurement_temperature 100(2)
_cell_measurement_theta_max 48.157
_cell_measurement_theta_min 4.373
_cell_volume 3062.9(13)
_computing_cell_refinement 'Bruker XSCANS'
_computing_data_collection 'Bruker XSCANS'
_computing_data_reduction 'Bruker SHELXTL'
_computing_molecular_graphics 'Bruker SHELXTL'
_computing_publication_material 'Bruker SHELXTL'
_computing_structure_refinement 'SHELXL-97 (Sheldrick, 1997)'
_computing_structure_solution 'SHELXS-97 (Sheldrick, 1990)'
_diffrn_ambient_temperature 100(2)
_diffrn_measured_fraction_theta_full 0.992
_diffrn_measured_fraction_theta_max 0.992
_diffrn_measurement_device_type 'SMART APEX'
_diffrn_measurement_method '\w scans'
_diffrn_radiation_monochromator graphite
_diffrn_radiation_source 'fine-focus sealed tube'
_diffrn_radiation_type MoK\a
_diffrn_radiation_wavelength 0.71073
_diffrn_reflns_av_R_equivalents 0.0714
_diffrn_reflns_av_sigmaI/netI 0.1174
_diffrn_reflns_limit_h_max 14
_diffrn_reflns_limit_h_min -14
_diffrn_reflns_limit_k_max 16
_diffrn_reflns_limit_k_min -16
_diffrn_reflns_limit_l_max 23
_diffrn_reflns_limit_l_min -23
_diffrn_reflns_number 22045
_diffrn_reflns_theta_full 25.00
_diffrn_reflns_theta_max 25.00
_diffrn_reflns_theta_min 1.11
_exptl_absorpt_coefficient_mu 0.934
_exptl_absorpt_correction_T_max 0.8281
_exptl_absorpt_correction_T_min 0.7543
_exptl_absorpt_correction_type multi-scan
_exptl_absorpt_process_details SADABS
_exptl_crystal_colour red
_exptl_crystal_density_diffrn 1.181
_exptl_crystal_description blocks
_exptl_crystal_F_000 1124
_exptl_crystal_size_max 0.32
_exptl_crystal_size_mid 0.28
_exptl_crystal_size_min 0.21
_refine_diff_density_max 3.763
_refine_diff_density_min -2.050
_refine_diff_density_rms 0.205
_refine_ls_extinction_method none
_refine_ls_goodness_of_fit_ref 1.109
_refine_ls_hydrogen_treatment constr
_refine_ls_matrix_type full
_refine_ls_number_parameters 503
_refine_ls_number_reflns 10701
_refine_ls_number_restraints 0
_refine_ls_restrained_S_all 1.109
_refine_ls_R_factor_all 0.1293
_refine_ls_R_factor_gt 0.0977
_refine_ls_shift/su_max 0.004
_refine_ls_shift/su_mean 0.000
_refine_ls_structure_factor_coef Fsqd
_refine_ls_weighting_details 'calc w=1/[\s^2^(Fo^2^)+(0.1184P)^2^+0.2728P] where P=(Fo^2^+2Fc^2^)/3'
_refine_ls_weighting_scheme calc
_refine_ls_wR_factor_gt 0.2212
_refine_ls_wR_factor_ref 0.2371
_reflns_number_gt 7753
_reflns_number_total 10701
_reflns_threshold_expression >2sigma(I)
_cod_data_source_file ja401548d_si_001_2.cif
_cod_data_source_block 6_803j
_cod_original_cell_volume 3062.9(10)
_cod_database_code 4119803

loop_
_symmetry_equiv_pos_as_xyz
'x, y, z'
'-x, -y, -z'

loop_
_atom_site_label
_atom_site_type_symbol
_atom_site_fract_x
_atom_site_fract_y
_atom_site_fract_z
_atom_site_U_iso_or_equiv
_atom_site_adp_type
_atom_site_occupancy
_atom_site_symmetry_multiplicity
_atom_site_calc_flag
_atom_site_refinement_flags
Pd1 Pd 0.23960(6) 0.70272(6) 0.24049(4) 0.0232(2) Uani 1 1 d .
Sn1 Sn 0.19115(5) 0.56538(5) 0.18110(4) 0.0240(2) Uani 1 1 d .
P1 P 0.0781(2) 0.7920(2) 0.26697(15) 0.0274(6) Uani 1 1 d .
P2 P 0.3269(2) 0.8090(2) 0.28268(15) 0.0267(6) Uani 1 1 d .
Si1 Si 0.1355(2) 0.3832(2) 0.27491(16) 0.0282(6) Uani 1 1 d .
Si2 Si 0.2986(3) 0.3380(2) 0.31728(18) 0.0374(7) Uani 1 1 d .
Si3 Si 0.4528(2) 0.4509(2) 0.24037(16) 0.0311(7) Uani 1 1 d .
Si4 Si 0.3866(2) 0.6099(2) 0.18327(15) 0.0276(6) Uani 1 1 d .
Si5 Si 0.1202(3) 0.6266(2) 0.06562(16) 0.0327(7) Uani 1 1 d .
Si6 Si -0.0229(3) 0.3829(3) 0.37056(17) 0.0433(8) Uani 1 1 d .
Si7 Si 0.0956(3) 0.2686(2) 0.21895(18) 0.0388(8) Uani 1 1 d .
Si8 Si 0.5139(2) 0.7050(2) 0.07448(16) 0.0322(7) Uani 1 1 d .
C1 C 0.2749(11) 0.3450(12) 0.4141(6) 0.065(4) Uani 1 1 d .
H1A H 0.2143 0.2946 0.4473 0.097 Uiso 1 1 calc R
H1B H 0.2532 0.4149 0.4147 0.097 Uiso 1 1 calc R
H1C H 0.3450 0.3292 0.4295 0.097 Uiso 1 1 calc R
C2 C 0.3366(12) 0.1992(9) 0.3228(9) 0.070(5) Uani 1 1 d .
H2A H 0.4030 0.1821 0.3424 0.105 Uiso 1 1 calc R
H2B H 0.3541 0.1921 0.2741 0.105 Uiso 1 1 calc R
H2C H 0.2725 0.1518 0.3546 0.105 Uiso 1 1 calc R
C3 C 0.5303(11) 0.3886(10) 0.1693(7) 0.056(4) Uani 1 1 d .
H3A H 0.5890 0.4377 0.1324 0.085 Uiso 1 1 calc R
H3B H 0.4761 0.3703 0.1463 0.085 Uiso 1 1 calc R
H3C H 0.5656 0.3259 0.1929 0.085 Uiso 1 1 calc R
C4 C 0.5531(10) 0.4618(10) 0.2968(7) 0.054(4) Uani 1 1 d .
H4A H 0.5687 0.3923 0.3253 0.081 Uiso 1 1 calc R
H4B H 0.5177 0.5009 0.3297 0.081 Uiso 1 1 calc R
H4C H 0.6243 0.4979 0.2645 0.081 Uiso 1 1 calc R
C5 C 0.1806(13) 0.7624(11) 0.0105(8) 0.075(5) Uani 1 1 d .
H5A H 0.1621 0.7826 -0.0365 0.113 Uiso 1 1 calc R
H5B H 0.2632 0.7641 0.0026 0.113 Uiso 1 1 calc R
H5C H 0.1479 0.8107 0.0367 0.113 Uiso 1 1 calc R
C6 C -0.0365(10) 0.6275(10) 0.0815(7) 0.053(3) Uani 1 1 d .
H6A H -0.0560 0.6422 0.0351 0.080 Uiso 1 1 calc R
H6B H -0.0659 0.6812 0.1036 0.080 Uiso 1 1 calc R
H6C H -0.0703 0.5597 0.1141 0.080 Uiso 1 1 calc R
C7 C 0.1750(12) 0.5429(11) 0.0064(7) 0.062(4) Uani 1 1 d .
H7A H 0.1333 0.4755 0.0277 0.093 Uiso 1 1 calc R
H7B H 0.2559 0.5327 0.0029 0.093 Uiso 1 1 calc R
H7C H 0.1644 0.5768 -0.0421 0.093 Uiso 1 1 calc R
C8 C -0.0097(12) 0.4904(11) 0.4078(7) 0.064(4) Uani 1 1 d .
H8A H -0.0124 0.4613 0.4595 0.097 Uiso 1 1 calc R
H8B H -0.0724 0.5367 0.4020 0.097 Uiso 1 1 calc R
H8C H 0.0625 0.5295 0.3815 0.097 Uiso 1 1 calc R
C9 C -0.1525(10) 0.3966(13) 0.3357(8) 0.070(4) Uani 1 1 d .
H9A H -0.1646 0.3348 0.3230 0.106 Uiso 1 1 calc R
H9B H -0.1422 0.4579 0.2925 0.106 Uiso 1 1 calc R
H9C H -0.2185 0.4043 0.3734 0.106 Uiso 1 1 calc R
C10 C -0.0419(12) 0.2584(12) 0.4485(7) 0.074(5) Uani 1 1 d .
H10A H -0.1091 0.2613 0.4869 0.111 Uiso 1 1 calc R
H10B H 0.0252 0.2491 0.4676 0.111 Uiso 1 1 calc R
H10C H -0.0516 0.2001 0.4315 0.111 Uiso 1 1 calc R
C11 C -0.0179(11) 0.3121(10) 0.1708(7) 0.055(4) Uani 1 1 d .
H11A H -0.0118 0.2772 0.1342 0.083 Uiso 1 1 calc R
H11B H -0.0091 0.3872 0.1470 0.083 Uiso 1 1 calc R
H11C H -0.0923 0.2946 0.2059 0.083 Uiso 1 1 calc R
C12 C 0.0460(11) 0.1389(8) 0.2876(7) 0.053(3) Uani 1 1 d .
H12A H -0.0315 0.1428 0.3160 0.080 Uiso 1 1 calc R
H12B H 0.0962 0.1188 0.3200 0.080 Uiso 1 1 calc R
H12C H 0.0473 0.0874 0.2626 0.080 Uiso 1 1 calc R
C13 C 0.2243(13) 0.2470(12) 0.1515(8) 0.074(5) Uani 1 1 d .
H13A H 0.2211 0.1756 0.1506 0.111 Uiso 1 1 calc R
H13B H 0.2925 0.2589 0.1655 0.111 Uiso 1 1 calc R
H13C H 0.2266 0.2952 0.1032 0.111 Uiso 1 1 calc R
C14 C 0.5038(11) 0.6523(11) 0.0004(7) 0.057(4) Uani 1 1 d .
H14A H 0.5494 0.6973 -0.0464 0.085 Uiso 1 1 calc R
H14B H 0.4245 0.6500 -0.0011 0.085 Uiso 1 1 calc R
H14C H 0.5322 0.5823 0.0099 0.085 Uiso 1 1 calc R
C15 C 0.6641(9) 0.6935(11) 0.0820(7) 0.057(4) Uani 1 1 d .
H15A H 0.6841 0.6208 0.0924 0.085 Uiso 1 1 calc R
H15B H 0.6714 0.7186 0.1214 0.085 Uiso 1 1 calc R
H15C H 0.7152 0.7352 0.0362 0.085 Uiso 1 1 calc R
C16 C 0.4824(10) 0.8464(9) 0.0454(7) 0.046(3) Uani 1 1 d .
H16A H 0.5371 0.8827 -0.0006 0.069 Uiso 1 1 calc R
H16B H 0.4883 0.8765 0.0827 0.069 Uiso 1 1 calc R
H16C H 0.4055 0.8538 0.0388 0.069 Uiso 1 1 calc R
C17 C 0.0979(9) 0.8541(9) 0.3338(6) 0.040(3) Uani 1 1 d .
H17A H 0.0447 0.9104 0.3357 0.048 Uiso 1 1 calc R
H17B H 0.0833 0.8024 0.3828 0.048 Uiso 1 1 calc R
C18 C 0.2189(10) 0.8971(10) 0.3092(7) 0.049(3) Uani 1 1 d .
H18A H 0.2357 0.9169 0.3490 0.059 Uiso 1 1 calc R
H18B H 0.2255 0.9610 0.2673 0.059 Uiso 1 1 calc R
C19 C -0.0712(8) 0.7451(8) 0.3020(5) 0.028(2) Uani 1 1 d .
C20 C -0.1139(10) 0.7024(10) 0.2590(7) 0.050(3) Uani 1 1 d .
H20 H -0.0668 0.6984 0.2143 0.060 Uiso 1 1 calc R
C21 C -0.2265(10) 0.6655(10) 0.2824(8) 0.053(3) Uani 1 1 d .
H21 H -0.2558 0.6370 0.2528 0.063 Uiso 1 1 calc R
C22 C -0.2958(9) 0.6694(9) 0.3467(7) 0.048(3) Uani 1 1 d .
H22 H -0.3722 0.6431 0.3620 0.058 Uiso 1 1 calc R
C23 C -0.2535(10) 0.7121(11) 0.3893(7) 0.054(3) Uani 1 1 d .
H23 H -0.3012 0.7153 0.4340 0.064 Uiso 1 1 calc R
C24 C -0.1422(9) 0.7503(9) 0.3672(6) 0.042(3) Uani 1 1 d .
H24 H -0.1142 0.7801 0.3967 0.051 Uiso 1 1 calc R
C25 C 0.0744(9) 0.9054(8) 0.1878(5) 0.029(2) Uani 1 1 d .
C26 C -0.0217(10) 0.9628(8) 0.1837(7) 0.042(3) Uani 1 1 d .
H26 H -0.0880 0.9455 0.2230 0.050 Uiso 1 1 calc R
C27 C -0.0200(12) 1.0459(10) 0.1215(8) 0.061(4) Uani 1 1 d .
H27 H -0.0865 1.0834 0.1177 0.073 Uiso 1 1 calc R
C28 C 0.0783(12) 1.0745(10) 0.0648(9) 0.067(4) Uani 1 1 d .
H28 H 0.0797 1.1323 0.0229 0.081 Uiso 1 1 calc R
C29 C 0.1723(12) 1.0186(10) 0.0700(6) 0.054(3) Uani 1 1 d .
H29 H 0.2392 1.0378 0.0311 0.065 Uiso 1 1 calc R
C30 C 0.1728(10) 0.9345(9) 0.1305(7) 0.046(3) Uani 1 1 d .
H30 H 0.2395 0.8968 0.1332 0.055 Uiso 1 1 calc R
C31 C 0.4537(9) 0.8914(8) 0.2308(6) 0.033(3) Uani 1 1 d .
C32 C 0.4514(11) 0.9949(9) 0.1908(7) 0.053(3) Uani 1 1 d .
H32 H 0.3807 1.0270 0.1935 0.063 Uiso 1 1 calc R
C33 C 0.5492(12) 1.0530(10) 0.1469(8) 0.060(4) Uani 1 1 d .
H33 H 0.5461 1.1247 0.1220 0.072 Uiso 1 1 calc R
C34 C 0.6505(13) 1.0055(11) 0.1400(9) 0.075(5) Uani 1 1 d .
H34 H 0.7181 1.0443 0.1097 0.090 Uiso 1 1 calc R
C35 C 0.6552(11) 0.8999(11) 0.1772(8) 0.063(4) Uani 1 1 d .
H35 H 0.7253 0.8666 0.1722 0.076 Uiso 1 1 calc R
C36 C 0.5568(9) 0.8457(9) 0.2210(6) 0.042(3) Uani 1 1 d .
H36 H 0.5597 0.7738 0.2454 0.051 Uiso 1 1 calc R
C37 C 0.3607(8) 0.7446(8) 0.3683(6) 0.033(2) Uani 1 1 d .
C38 C 0.4111(10) 0.7952(11) 0.4043(7) 0.052(3) Uani 1 1 d .
H38 H 0.4298 0.8674 0.3832 0.063 Uiso 1 1 calc R
C39 C 0.4346(11) 0.7416(13) 0.4707(6) 0.059(4) Uani 1 1 d .
H39 H 0.4667 0.7780 0.4949 0.071 Uiso 1 1 calc R
C40 C 0.4116(11) 0.6374(11) 0.5007(7) 0.055(3) Uani 1 1 d .
H40 H 0.4289 0.6009 0.5452 0.067 Uiso 1 1 calc R
C41 C 0.3629(11) 0.5852(10) 0.4660(7) 0.053(3) Uani 1 1 d .
H41 H 0.3467 0.5126 0.4869 0.064 Uiso 1 1 calc R
C42 C 0.3375(10) 0.6375(10) 0.4010(6) 0.050(3) Uani 1 1 d .
H42 H 0.3038 0.6002 0.3782 0.060 Uiso 1 1 calc R

loop_
_atom_site_aniso_label
_atom_site_aniso_U_11
_atom_site_aniso_U_22
_atom_site_aniso_U_33
_atom_site_aniso_U_23
_atom_site_aniso_U_13
_atom_site_aniso_U_12
Pd1 0.0222(4) 0.0209(4) 0.0258(4) -0.0047(3) -0.0090(3) 0.0033(3)
Sn1 0.0274(4) 0.0212(4) 0.0221(4) -0.0014(3) -0.0107(3) 0.0000(3)
P1 0.0244(13) 0.0275(14) 0.0300(15) -0.0053(12) -0.0111(11) 0.0030(11)
P2 0.0272(14) 0.0229(13) 0.0315(15) -0.0061(11) -0.0142(11) 0.0068(11)
Si1 0.0304(15) 0.0222(14) 0.0321(16) -0.0058(12) -0.0117(13) 0.0013(12)
Si2 0.0403(18) 0.0293(16) 0.0389(18) -0.0010(14) -0.0166(15) 0.0038(14)
Si3 0.0297(15) 0.0347(16) 0.0302(16) -0.0069(13) -0.0152(13) 0.0081(13)
Si4 0.0247(14) 0.0270(15) 0.0269(15) -0.0038(12) -0.0051(12) 0.0011(12)
Si5 0.0362(16) 0.0338(16) 0.0291(16) -0.0035(13) -0.0181(13) 0.0010(13)
Si6 0.0447(19) 0.045(2) 0.0290(17) -0.0031(15) -0.0028(15) 0.0073(16)
Si7 0.0440(18) 0.0292(16) 0.045(2) -0.0141(15) -0.0120(15) -0.0024(14)
Si8 0.0260(15) 0.0378(17) 0.0268(16) -0.0033(13) -0.0041(12) -0.0055(13)
C1 0.061(9) 0.096(12) 0.032(7) -0.003(7) -0.022(6) -0.008(8)
C2 0.070(10) 0.033(7) 0.114(13) -0.009(8) -0.055(9) 0.006(7)
C3 0.064(9) 0.054(8) 0.041(8) -0.008(6) -0.004(7) 0.010(7)
C4 0.045(7) 0.048(8) 0.073(9) -0.005(7) -0.038(7) -0.007(6)
C5 0.089(11) 0.057(9) 0.064(10) 0.027(7) -0.047(9) -0.030(8)
C6 0.044(7) 0.065(9) 0.061(9) -0.024(7) -0.027(7) 0.015(6)
C7 0.077(10) 0.068(9) 0.049(8) -0.021(7) -0.034(7) 0.029(8)
C8 0.087(11) 0.081(10) 0.038(8) -0.034(8) -0.022(7) 0.027(8)
C9 0.033(7) 0.102(12) 0.069(10) -0.019(9) -0.012(7) 0.012(7)
C10 0.067(10) 0.096(12) 0.043(8) -0.009(8) 0.000(7) -0.012(9)
C11 0.070(9) 0.040(7) 0.063(9) -0.006(6) -0.042(7) -0.002(6)
C12 0.055(8) 0.025(6) 0.078(10) -0.013(6) -0.015(7) -0.015(6)
C13 0.092(11) 0.081(11) 0.055(9) -0.043(9) -0.003(8) 0.010(9)
C14 0.057(8) 0.067(9) 0.049(8) -0.027(7) -0.007(7) -0.008(7)
C15 0.024(6) 0.079(10) 0.070(9) -0.028(8) -0.010(6) -0.009(6)
C16 0.045(7) 0.047(7) 0.048(7) -0.018(6) -0.013(6) 0.009(6)
C17 0.039(6) 0.034(6) 0.048(7) -0.013(5) -0.014(5) 0.006(5)
C18 0.047(7) 0.047(7) 0.059(8) -0.020(7) -0.017(6) -0.019(6)
C19 0.022(5) 0.028(5) 0.031(6) -0.004(5) -0.009(4) 0.000(4)
C20 0.040(7) 0.051(8) 0.060(8) -0.021(7) -0.011(6) -0.002(6)
C21 0.033(7) 0.055(8) 0.074(10) -0.019(7) -0.020(7) -0.011(6)
C22 0.022(6) 0.042(7) 0.064(9) 0.002(6) -0.004(6) 0.001(5)
C23 0.031(7) 0.077(10) 0.046(8) -0.014(7) -0.008(6) 0.017(6)
C24 0.043(7) 0.053(8) 0.039(7) -0.022(6) -0.016(6) 0.006(6)
C25 0.039(6) 0.028(5) 0.025(6) -0.010(5) -0.017(5) 0.008(5)
C26 0.037(6) 0.032(6) 0.059(8) -0.005(6) -0.027(6) 0.006(5)
C27 0.057(9) 0.038(7) 0.080(10) 0.005(7) -0.037(8) 0.007(6)
C28 0.073(10) 0.040(8) 0.083(11) 0.012(7) -0.047(9) -0.012(7)
C29 0.064(9) 0.049(8) 0.028(7) 0.009(6) -0.002(6) -0.011(7)
C30 0.036(7) 0.044(7) 0.053(8) -0.002(6) -0.025(6) 0.015(5)
C31 0.038(6) 0.029(6) 0.038(6) -0.004(5) -0.026(5) 0.001(5)
C32 0.055(8) 0.036(7) 0.071(9) -0.017(7) -0.024(7) 0.007(6)
C33 0.070(10) 0.034(7) 0.064(9) 0.003(6) -0.015(8) -0.017(7)
C34 0.063(10) 0.055(9) 0.094(12) 0.009(8) -0.032(9) -0.033(8)
C35 0.043(8) 0.056(9) 0.079(10) 0.009(8) -0.031(7) -0.014(6)
C36 0.033(6) 0.033(6) 0.054(8) 0.001(6) -0.016(6) -0.003(5)
C37 0.023(5) 0.033(6) 0.034(6) -0.002(5) -0.005(5) -0.005(5)
C38 0.041(7) 0.063(9) 0.051(8) -0.024(7) 0.002(6) -0.020(6)
C39 0.050(8) 0.107(13) 0.025(7) -0.017(8) -0.021(6) -0.005(8)
C40 0.060(9) 0.068(10) 0.035(7) -0.009(7) -0.016(6) 0.004(7)
C41 0.067(9) 0.043(7) 0.039(7) 0.007(6) -0.020(7) 0.010(6)
C42 0.050(8) 0.062(9) 0.036(7) -0.011(6) -0.015(6) 0.012(6)

loop_
_atom_type_symbol
_atom_type_description
_atom_type_scat_dispersion_real
_atom_type_scat_dispersion_imag
_atom_type_scat_source
C C 0.0033 0.0016 'International Tables Vol C Tables 4.2.6.8 and 6.1.1.4'
H H 0.0000 0.0000 'International Tables Vol C Tables 4.2.6.8 and 6.1.1.4'
P P 0.1023 0.0942 'International Tables Vol C Tables 4.2.6.8 and 6.1.1.4'
Pd Pd -0.9988 1.0072 'International Tables Vol C Tables 4.2.6.8 and 6.1.1.4'
Si Si 0.0817 0.0704 'International Tables Vol C Tables 4.2.6.8 and 6.1.1.4'
Sn Sn -0.6537 1.4246 'International Tables Vol C Tables 4.2.6.8 and 6.1.1.4'

loop_
_geom_angle_atom_site_label_1
_geom_angle_atom_site_label_2
_geom_angle_atom_site_label_3
_geom_angle
P2 Pd1 P1 86.53(9)
P2 Pd1 Si4 106.96(10)
P1 Pd1 Si4 163.09(10)
P2 Pd1 Sn1 165.70(7)
P1 Pd1 Sn1 107.58(7)
Si4 Pd1 Sn1 58.75(7)
Si4 Sn1 Si5 122.90(10)
Si4 Sn1 Si1 106.25(10)
Si5 Sn1 Si1 121.71(10)
Si4 Sn1 Pd1 55.42(7)
Si5 Sn1 Pd1 120.22(8)
Si1 Sn1 Pd1 112.47(7)
C19 P1 C25 102.3(5)
C19 P1 C17 103.1(5)
C25 P1 C17 102.1(5)
C19 P1 Pd1 129.8(3)
C25 P1 Pd1 110.0(3)
C17 P1 Pd1 106.3(3)
C37 P2 C31 102.1(4)
C37 P2 C18 101.1(5)
C31 P2 C18 105.2(5)
C37 P2 Pd1 114.5(4)
C31 P2 Pd1 125.0(4)
C18 P2 Pd1 106.1(3)
Si7 Si1 Si6 108.34(16)
Si7 Si1 Si2 111.21(16)
Si6 Si1 Si2 111.00(17)
Si7 Si1 Sn1 110.29(14)
Si6 Si1 Sn1 112.80(14)
Si2 Si1 Sn1 103.18(13)
C2 Si2 C1 105.9(7)
C2 Si2 Si3 109.1(5)
C1 Si2 Si3 108.7(4)
C2 Si2 Si1 111.7(4)
C1 Si2 Si1 111.1(4)
Si3 Si2 Si1 110.14(16)
C3 Si3 C4 108.6(6)
C3 Si3 Si4 109.7(4)
C4 Si3 Si4 113.2(4)
C3 Si3 Si2 107.2(4)
C4 Si3 Si2 108.3(4)
Si4 Si3 Si2 109.58(15)
Si3 Si4 Si8 113.50(16)
Si3 Si4 Pd1 125.91(14)
Si8 Si4 Pd1 117.52(14)
Si3 Si4 Sn1 103.87(13)
Si8 Si4 Sn1 118.84(14)
Pd1 Si4 Sn1 65.84(7)
C6 Si5 C7 107.7(6)
C6 Si5 C5 108.1(6)
C7 Si5 C5 106.2(7)
C6 Si5 Sn1 115.1(4)
C7 Si5 Sn1 110.3(4)
C5 Si5 Sn1 109.1(4)
C8 Si6 C9 110.3(7)
C8 Si6 C10 106.9(7)
C9 Si6 C10 107.8(7)
C8 Si6 Si1 111.4(5)
C9 Si6 Si1 108.3(5)
C10 Si6 Si1 112.1(5)
C11 Si7 C12 106.7(6)
C11 Si7 C13 107.7(7)
C12 Si7 C13 106.7(7)
C11 Si7 Si1 113.3(4)
C12 Si7 Si1 110.5(4)
C13 Si7 Si1 111.7(5)
C14 Si8 C15 107.7(6)
C14 Si8 C16 107.5(6)
C15 Si8 C16 108.6(6)
C14 Si8 Si4 109.1(4)
C15 Si8 Si4 111.3(5)
C16 Si8 Si4 112.5(4)
C18 C17 P1 107.5(8)
C17 C18 P2 115.4(8)
C20 C19 C24 119.2(10)
C20 C19 P1 116.3(8)
C24 C19 P1 124.5(8)
C19 C20 C21 119.2(12)
C22 C21 C20 121.7(12)
C21 C22 C23 119.1(11)
C22 C23 C24 120.6(11)
C23 C24 C19 120.2(11)
C26 C25 C30 119.5(10)
C26 C25 P1 122.3(8)
C30 C25 P1 118.2(8)
C25 C26 C27 119.5(12)
C28 C27 C26 120.6(12)
C29 C28 C27 119.2(12)
C28 C29 C30 121.6(12)
C29 C30 C25 119.5(11)
C36 C31 C32 117.1(11)
C36 C31 P2 118.5(8)
C32 C31 P2 123.6(9)
C33 C32 C31 122.1(12)
C34 C33 C32 118.9(12)
C33 C34 C35 120.5(13)
C36 C35 C34 118.7(13)
C35 C36 C31 122.5(11)
C38 C37 C42 116.8(11)
C38 C37 P2 123.8(9)
C42 C37 P2 119.4(9)
C37 C38 C39 121.4(13)
C40 C39 C38 120.2(13)
C39 C40 C41 119.7(12)
C40 C41 C42 120.7(13)
C41 C42 C37 121.3(12)

loop_
_geom_bond_atom_site_label_1
_geom_bond_atom_site_label_2
_geom_bond_distance
Pd1 P2 2.307(3)
Pd1 P1 2.308(3)
Pd1 Si4 2.411(3)
Pd1 Sn1 2.6714(12)
Sn1 Si4 2.503(3)
Sn1 Si5 2.570(3)
Sn1 Si1 2.586(3)
P1 C19 1.838(10)
P1 C25 1.845(10)
P1 C17 1.865(11)
P2 C37 1.815(11)
P2 C31 1.818(11)
P2 C18 1.837(13)
Si1 Si7 2.322(4)
Si1 Si6 2.347(4)
Si1 Si2 2.353(4)
Si2 C2 1.905(13)
Si2 C1 1.924(12)
Si2 Si3 2.351(4)
Si3 C3 1.912(12)
Si3 C4 1.913(11)
Si3 Si4 2.331(4)
Si4 Si8 2.342(4)
Si5 C6 1.860(11)
Si5 C7 1.882(13)
Si5 C5 1.893(13)
Si6 C8 1.871(13)
Si6 C9 1.872(13)
Si6 C10 1.883(15)
Si7 C11 1.866(12)
Si7 C12 1.871(12)
Si7 C13 1.872(14)
Si8 C14 1.878(12)
Si8 C15 1.878(11)
Si8 C16 1.883(12)
C17 C18 1.511(14)
C19 C20 1.390(15)
C19 C24 1.393(14)
C20 C21 1.392(15)
C21 C22 1.366(17)
C22 C23 1.379(18)
C23 C24 1.384(16)
C25 C26 1.390(14)
C25 C30 1.400(15)
C26 C27 1.393(16)
C27 C28 1.393(19)
C28 C29 1.362(18)
C29 C30 1.384(16)
C31 C36 1.378(15)
C31 C32 1.389(15)
C32 C33 1.386(17)
C33 C34 1.37(2)
C34 C35 1.402(19)
C35 C36 1.371(16)
C37 C38 1.398(15)
C37 C42 1.404(16)
C38 C39 1.402(17)
C39 C40 1.363(19)
C40 C41 1.381(18)
C41 C42 1.383(16)

loop_
_geom_torsion_atom_site_label_1
_geom_torsion_atom_site_label_2
_geom_torsion_atom_site_label_3
_geom_torsion_atom_site_label_4
_geom_torsion
P2 Pd1 Sn1 Si4 -1.3(3)
P1 Pd1 Sn1 Si4 169.03(11)
P2 Pd1 Sn1 Si5 -112.5(3)
P1 Pd1 Sn1 Si5 57.82(12)
Si4 Pd1 Sn1 Si5 -111.21(12)
P2 Pd1 Sn1 Si1 93.4(3)
P1 Pd1 Sn1 Si1 -96.23(11)
Si4 Pd1 Sn1 Si1 94.74(11)
P2 Pd1 P1 C19 -143.9(4)
Si4 Pd1 P1 C19 72.5(6)
Sn1 Pd1 P1 C19 38.5(4)
P2 Pd1 P1 C25 89.4(3)
Si4 Pd1 P1 C25 -54.3(5)
Sn1 Pd1 P1 C25 -88.3(3)
P2 Pd1 P1 C17 -20.4(4)
Si4 Pd1 P1 C17 -164.0(5)
Sn1 Pd1 P1 C17 162.0(4)
P1 Pd1 P2 C37 109.9(4)
Si4 Pd1 P2 C37 -80.5(4)
Sn1 Pd1 P2 C37 -79.3(5)
P1 Pd1 P2 C31 -123.1(4)
Si4 Pd1 P2 C31 46.5(4)
Sn1 Pd1 P2 C31 47.7(5)
P1 Pd1 P2 C18 -0.7(4)
Si4 Pd1 P2 C18 168.9(4)
Sn1 Pd1 P2 C18 170.0(5)
Si4 Sn1 Si1 Si7 -121.03(14)
Si5 Sn1 Si1 Si7 26.64(18)
Pd1 Sn1 Si1 Si7 -179.75(11)
Si4 Sn1 Si1 Si6 117.69(15)
Si5 Sn1 Si1 Si6 -94.64(17)
Pd1 Sn1 Si1 Si6 58.97(15)
Si4 Sn1 Si1 Si2 -2.17(15)
Si5 Sn1 Si1 Si2 145.51(13)
Pd1 Sn1 Si1 Si2 -60.88(14)
Si7 Si1 Si2 C2 -17.1(6)
Si6 Si1 Si2 C2 103.6(6)
Sn1 Si1 Si2 C2 -135.3(6)
Si7 Si1 Si2 C1 -135.1(5)
Si6 Si1 Si2 C1 -14.4(5)
Sn1 Si1 Si2 C1 106.7(5)
Si7 Si1 Si2 Si3 104.36(19)
Si6 Si1 Si2 Si3 -134.95(18)
Sn1 Si1 Si2 Si3 -13.87(19)
C2 Si2 Si3 C3 30.6(7)
C1 Si2 Si3 C3 145.7(6)
Si1 Si2 Si3 C3 -92.3(5)
C2 Si2 Si3 C4 -86.5(7)
C1 Si2 Si3 C4 28.7(7)
Si1 Si2 Si3 C4 150.6(5)
C2 Si2 Si3 Si4 149.6(5)
C1 Si2 Si3 Si4 -95.3(5)
Si1 Si2 Si3 Si4 26.7(2)
C3 Si3 Si4 Si8 -39.4(5)
C4 Si3 Si4 Si8 82.1(5)
Si2 Si3 Si4 Si8 -156.84(16)
C3 Si3 Si4 Pd1 161.1(5)
C4 Si3 Si4 Pd1 -77.4(5)
Si2 Si3 Si4 Pd1 43.6(2)
C3 Si3 Si4 Sn1 91.1(5)
C4 Si3 Si4 Sn1 -147.4(5)
Si2 Si3 Si4 Sn1 -26.37(19)
P2 Pd1 Si4 Si3 89.69(18)
P1 Pd1 Si4 Si3 -128.5(3)
Sn1 Pd1 Si4 Si3 -89.97(17)
P2 Pd1 Si4 Si8 -69.09(16)
P1 Pd1 Si4 Si8 72.7(4)
Sn1 Pd1 Si4 Si8 111.25(16)
P2 Pd1 Si4 Sn1 179.66(8)
P1 Pd1 Si4 Sn1 -38.6(3)
Si5 Sn1 Si4 Si3 -130.15(14)
Si1 Sn1 Si4 Si3 17.05(15)
Pd1 Sn1 Si4 Si3 123.46(14)
Si5 Sn1 Si4 Si8 -2.9(2)
Si1 Sn1 Si4 Si8 144.26(15)
Pd1 Sn1 Si4 Si8 -109.33(16)
Si5 Sn1 Si4 Pd1 106.39(11)
Si1 Sn1 Si4 Pd1 -106.41(9)
Si4 Sn1 Si5 C6 -158.5(5)
Si1 Sn1 Si5 C6 59.2(5)
Pd1 Sn1 Si5 C6 -92.4(5)
Si4 Sn1 Si5 C7 79.4(5)
Si1 Sn1 Si5 C7 -62.9(5)
Pd1 Sn1 Si5 C7 145.5(5)
Si4 Sn1 Si5 C5 -36.9(6)
Si1 Sn1 Si5 C5 -179.2(6)
Pd1 Sn1 Si5 C5 29.2(6)
Si7 Si1 Si6 C8 -169.4(5)
Si2 Si1 Si6 C8 68.2(5)
Sn1 Si1 Si6 C8 -47.0(5)
Si7 Si1 Si6 C9 -47.9(6)
Si2 Si1 Si6 C9 -170.3(6)
Sn1 Si1 Si6 C9 74.4(6)
Si7 Si1 Si6 C10 70.9(6)
Si2 Si1 Si6 C10 -51.5(6)
Sn1 Si1 Si6 C10 -166.8(5)
Si6 Si1 Si7 C11 67.3(5)
Si2 Si1 Si7 C11 -170.5(5)
Sn1 Si1 Si7 C11 -56.6(5)
Si6 Si1 Si7 C12 -52.4(5)
Si2 Si1 Si7 C12 69.9(5)
Sn1 Si1 Si7 C12 -176.3(4)
Si6 Si1 Si7 C13 -170.9(6)
Si2 Si1 Si7 C13 -48.7(6)
Sn1 Si1 Si7 C13 65.2(6)
Si3 Si4 Si8 C14 79.2(5)
Pd1 Si4 Si8 C14 -119.4(5)
Sn1 Si4 Si8 C14 -43.3(5)
Si3 Si4 Si8 C15 -39.4(5)
Pd1 Si4 Si8 C15 121.9(5)
Sn1 Si4 Si8 C15 -162.0(5)
Si3 Si4 Si8 C16 -161.5(4)
Pd1 Si4 Si8 C16 -0.2(5)
Sn1 Si4 Si8 C16 75.9(4)
C19 P1 C17 C18 -179.2(8)
C25 P1 C17 C18 -73.3(9)
Pd1 P1 C17 C18 42.0(8)
P1 C17 C18 P2 -46.3(11)
C37 P2 C18 C17 -91.0(10)
C31 P2 C18 C17 163.0(9)
Pd1 P2 C18 C17 28.9(10)
C25 P1 C19 C20 68.9(9)
C17 P1 C19 C20 174.5(9)
Pd1 P1 C19 C20 -60.7(10)
C25 P1 C19 C24 -110.9(10)
C17 P1 C19 C24 -5.2(10)
Pd1 P1 C19 C24 119.6(9)
C24 C19 C20 C21 -0.2(17)
P1 C19 C20 C21 -179.9(10)
C19 C20 C21 C22 -0.6(19)
C20 C21 C22 C23 1(2)
C21 C22 C23 C24 -0.2(19)
C22 C23 C24 C19 -0.6(19)
C20 C19 C24 C23 0.8(17)
P1 C19 C24 C23 -179.5(9)
C19 P1 C25 C26 27.8(10)
C17 P1 C25 C26 -78.8(10)
Pd1 P1 C25 C26 168.7(8)
C19 P1 C25 C30 -153.0(9)
C17 P1 C25 C30 100.5(9)
Pd1 P1 C25 C30 -12.1(9)
C30 C25 C26 C27 2.5(17)
P1 C25 C26 C27 -178.2(9)
C25 C26 C27 C28 -3(2)
C26 C27 C28 C29 2(2)
C27 C28 C29 C30 0(2)
C28 C29 C30 C25 0(2)
C26 C25 C30 C29 -1.4(17)
P1 C25 C30 C29 179.3(10)
C37 P2 C31 C36 56.7(10)
C18 P2 C31 C36 161.9(9)
Pd1 P2 C31 C36 -75.3(10)
C37 P2 C31 C32 -134.0(10)
C18 P2 C31 C32 -28.8(11)
Pd1 P2 C31 C32 94.0(10)
C36 C31 C32 C33 -4.9(19)
P2 C31 C32 C33 -174.3(10)
C31 C32 C33 C34 3(2)
C32 C33 C34 C35 -1(2)
C33 C34 C35 C36 0(2)
C34 C35 C36 C31 -1(2)
C32 C31 C36 C35 3.9(18)
P2 C31 C36 C35 173.9(10)
C31 P2 C37 C38 43.6(10)
C18 P2 C37 C38 -64.8(10)
Pd1 P2 C37 C38 -178.4(8)
C31 P2 C37 C42 -135.2(9)
C18 P2 C37 C42 116.3(9)
Pd1 P2 C37 C42 2.7(10)
C42 C37 C38 C39 -1.5(17)
P2 C37 C38 C39 179.5(9)
C37 C38 C39 C40 2.0(19)
C38 C39 C40 C41 -1(2)
C39 C40 C41 C42 0(2)
C40 C41 C42 C37 0.3(19)
C38 C37 C42 C41 0.4(17)
P2 C37 C42 C41 179.4(10)
